data_4319295
loop_
_publ_author_name
'Maarten B. Dinger'
'Michael J. Scott'

_publ_contact_author_address
;
P.O. Box 117200
University of Florida
Gainesville FL, 32611
;
_publ_contact_author_name 'Maarten B. Dinger and Michael J. Scott'
_publ_section_title
;
 Sterically Crowded, Rigid,C3 Symmetric Phosphites: Synthesis, Structure,
 and Preparation of Metal Complexes
;
_journal_name_full 'Inorganic Chemistry'
_journal_page_first 856
_journal_page_last 864
_journal_paper_doi 10.1021/ic000683j
_journal_volume 40
_journal_year 2001
_chemical_formula_sum 'C52 H62 O6 P Rh'
_chemical_formula_weight 916.90
_chemical_name_systematic
;
  ?
;
_space_group_IT_number 14
_symmetry_cell_setting monoclinic
_symmetry_space_group_name_Hall '-P 2yn'
_symmetry_space_group_name_H-M 'P 1 21/n 1'
_atom_sites_solution_hydrogens geom
_atom_sites_solution_primary direct
_atom_sites_solution_secondary difmap
_audit_creation_method SHELXL-97
_cell_angle_alpha 90.00
_cell_angle_beta 97.8820(10)
_cell_angle_gamma 90.00
_cell_formula_units_Z 4
_cell_length_a 18.0013(9)
_cell_length_b 11.7064(6)
_cell_length_c 21.7780(11)
_cell_measurement_temperature 173(2)
_cell_volume 4545.9(4)
_computing_cell_refinement 'Bruker AXS SMART'
_computing_data_collection 'Bruker AXS SMART'
_computing_data_reduction 'Bruker AXS SMART'
_computing_structure_refinement 'SHELXL-97 (Sheldrick, 1997)'
_computing_structure_solution 'SHELXS-97 (Sheldrick, 1990)'
_diffrn_ambient_temperature 173(2)
_diffrn_measured_fraction_theta_full 0.999
_diffrn_measured_fraction_theta_max 0.999
_diffrn_radiation_monochromator graphite
_diffrn_radiation_source 'fine-focus sealed tube'
_diffrn_radiation_type MoK\a
_diffrn_radiation_wavelength 0.71073
_diffrn_reflns_av_R_equivalents 0.0432
_diffrn_reflns_av_sigmaI/netI 0.0415
_diffrn_reflns_limit_h_max 23
_diffrn_reflns_limit_h_min -23
_diffrn_reflns_limit_k_max 8
_diffrn_reflns_limit_k_min -15
_diffrn_reflns_limit_l_max 28
_diffrn_reflns_limit_l_min -28
_diffrn_reflns_number 30488
_diffrn_reflns_theta_full 27.50
_diffrn_reflns_theta_max 27.50
_diffrn_reflns_theta_min 1.89
_exptl_absorpt_coefficient_mu 0.460
_exptl_absorpt_correction_T_max 0.946526
_exptl_absorpt_correction_T_min 0.703611
_exptl_absorpt_correction_type SADABS
_exptl_crystal_colour yellow
_exptl_crystal_density_diffrn 1.340
_exptl_crystal_density_method 'not measured'
_exptl_crystal_description 'triangular shard'
_exptl_crystal_F_000 1928
_refine_diff_density_max 0.693
_refine_diff_density_min -0.586
_refine_diff_density_rms 0.070
_refine_ls_extinction_method none
_refine_ls_goodness_of_fit_ref 1.026
_refine_ls_hydrogen_treatment mixed
_refine_ls_matrix_type full
_refine_ls_number_parameters 549
_refine_ls_number_reflns 10440
_refine_ls_number_restraints 0
_refine_ls_restrained_S_all 1.026
_refine_ls_R_factor_all 0.0548
_refine_ls_R_factor_gt 0.0379
_refine_ls_shift/su_max 0.003
_refine_ls_shift/su_mean 0.000
_refine_ls_structure_factor_coef Fsqd
_refine_ls_weighting_details 'calc w=1/[\s^2^(Fo^2^)+(0.0485P)^2^+2.5385P] where P=(Fo^2^+2Fc^2^)/3'
_refine_ls_weighting_scheme calc
_refine_ls_wR_factor_gt 0.0913
_refine_ls_wR_factor_ref 0.1027
_reflns_number_gt 8206
_reflns_number_total 10440
_reflns_threshold_expression >2sigma(I)
_cod_data_source_file ic000683j_6.cif
_cod_data_source_block 6f
_cod_database_code 4319295

loop_
_symmetry_equiv_pos_as_xyz
'x, y, z'
'-x+1/2, y+1/2, -z+1/2'
'-x, -y, -z'
'x-1/2, -y-1/2, z-1/2'

loop_
_atom_site_label
_atom_site_type_symbol
_atom_site_fract_x
_atom_site_fract_y
_atom_site_fract_z
_atom_site_U_iso_or_equiv
_atom_site_adp_type
_atom_site_occupancy
_atom_site_symmetry_multiplicity
_atom_site_calc_flag
_atom_site_refinement_flags
_atom_site_disorder_assembly
_atom_site_disorder_group
Rh1 Rh 0.292695(11) 0.064591(16) 0.013257(8) 0.02628(7) Uani 1 1 d . . .
P1 P 0.27127(3) -0.11199(5) 0.04073(3) 0.02350(13) Uani 1 1 d . . .
O1 O 0.32731(9) -0.17227(13) 0.09440(7) 0.0243(3) Uani 1 1 d . . .
C1 C 0.21470(14) -0.3659(2) 0.07561(11) 0.0279(5) Uani 1 1 d . . .
H1A H 0.1986 -0.4430 0.0854 0.033 Uiso 1 1 calc R . .
O2 O 0.19137(9) -0.11898(14) 0.06476(7) 0.0281(4) Uani 1 1 d . . .
C2 C 0.30035(14) -0.3756(2) 0.08845(10) 0.0269(5) Uani 1 1 d . . .
O3 O 0.26749(9) -0.20386(14) -0.01432(7) 0.0265(3) Uani 1 1 d . . .
C3 C 0.35166(13) -0.28676(19) 0.09670(10) 0.0250(5) Uani 1 1 d . . .
O4 O 0.44343(11) 0.09576(16) 0.08456(9) 0.0416(5) Uani 1 1 d . . .
C4 C 0.43007(14) -0.3057(2) 0.10921(11) 0.0287(5) Uani 1 1 d . . .
O5 O 0.18714(11) 0.06843(15) -0.03433(9) 0.0358(4) Uani 1 1 d . . .
C5 C 0.48791(14) -0.2085(2) 0.11448(12) 0.0334(6) Uani 1 1 d . . .
O6 O 0.30978(10) 0.23077(14) -0.01352(8) 0.0323(4) Uani 1 1 d . . .
C6 C 0.48658(16) -0.1557(2) 0.04938(13) 0.0413(6) Uani 1 1 d . . .
H6A H 0.4370 -0.1284 0.0348 0.062 Uiso 1 1 calc R . .
H6B H 0.5005 -0.2127 0.0214 0.062 Uiso 1 1 calc R . .
H6C H 0.5214 -0.0933 0.0515 0.062 Uiso 1 1 calc R . .
C7 C 0.47418(15) -0.1195(2) 0.16347(12) 0.0352(6) Uani 1 1 d . . .
H7A H 0.4856 -0.1524 0.2041 0.053 Uiso 1 1 calc R . .
H7B H 0.4226 -0.0962 0.1569 0.053 Uiso 1 1 calc R . .
H7C H 0.5057 -0.0543 0.1601 0.053 Uiso 1 1 calc R . .
C8 C 0.56805(17) -0.2527(3) 0.13365(19) 0.0590(9) Uani 1 1 d . . .
H8A H 0.5706 -0.2928 0.1723 0.088 Uiso 1 1 calc R . .
H8B H 0.6023 -0.1895 0.1383 0.088 Uiso 1 1 calc R . .
H8C H 0.5814 -0.3036 0.1024 0.088 Uiso 1 1 calc R . .
C9 C 0.45316(16) -0.4191(2) 0.11302(13) 0.0362(6) Uani 1 1 d . . .
H9A H 0.5042 -0.4344 0.1220 0.043 Uiso 1 1 calc R . .
C10 C 0.40394(16) -0.5105(2) 0.10413(12) 0.0373(6) Uani 1 1 d . . .
C11 C 0.4324(2) -0.6326(3) 0.10734(17) 0.0575(9) Uani 1 1 d . . .
H11A H 0.3932 -0.6828 0.1165 0.086 Uiso 1 1 calc R . .
H11B H 0.4745 -0.6388 0.1393 0.086 Uiso 1 1 calc R . .
H11C H 0.4474 -0.6535 0.0682 0.086 Uiso 1 1 calc R . .
C12 C 0.32812(15) -0.4878(2) 0.09262(11) 0.0331(6) Uani 1 1 d . . .
H12A H 0.2945 -0.5485 0.0875 0.040 Uiso 1 1 calc R . .
C13 C 0.17802(13) -0.2928(2) 0.12055(11) 0.0290(5) Uani 1 1 d . . .
C14 C 0.17029(13) -0.1751(2) 0.11672(11) 0.0280(5) Uani 1 1 d . . .
C15 C 0.13783(14) -0.1106(2) 0.16086(12) 0.0328(5) Uani 1 1 d . . .
C16 C 0.13492(15) 0.0202(2) 0.16111(13) 0.0366(6) Uani 1 1 d . . .
C17 C 0.09163(16) 0.0689(2) 0.10090(15) 0.0433(7) Uani 1 1 d . . .
H17A H 0.0407 0.0396 0.0953 0.052 Uiso 1 1 calc R . .
H17B H 0.1156 0.0447 0.0658 0.052 Uiso 1 1 calc R . .
C18 C 0.0963(2) 0.0640(3) 0.21624(16) 0.0571(9) Uani 1 1 d . . .
H18A H 0.0453 0.0354 0.2121 0.069 Uiso 1 1 calc R . .
H18B H 0.1230 0.0350 0.2548 0.069 Uiso 1 1 calc R . .
C19 C 0.21473(15) 0.0715(2) 0.17019(13) 0.0363(6) Uani 1 1 d . . .
H19A H 0.2419 0.0437 0.2088 0.044 Uiso 1 1 calc R . .
H19B H 0.2412 0.0464 0.1367 0.044 Uiso 1 1 calc R . .
C20 C 0.21270(19) 0.2029(3) 0.17139(14) 0.0486(7) Uani 1 1 d . . .
H20A H 0.2640 0.2327 0.1762 0.058 Uiso 1 1 calc R . .
C21 C 0.1740(3) 0.2423(3) 0.22578(17) 0.0704(11) Uani 1 1 d . . .
H21A H 0.2017 0.2155 0.2645 0.084 Uiso 1 1 calc R . .
H21B H 0.1723 0.3251 0.2269 0.084 Uiso 1 1 calc R . .
C22 C 0.0954(3) 0.1946(3) 0.21797(18) 0.0724(12) Uani 1 1 d . . .
H22A H 0.0705 0.2195 0.2530 0.087 Uiso 1 1 calc R . .
C23 C 0.0517(2) 0.2390(3) 0.1586(2) 0.0732(12) Uani 1 1 d . . .
H23A H 0.0497 0.3218 0.1598 0.088 Uiso 1 1 calc R . .
H23B H 0.0008 0.2101 0.1542 0.088 Uiso 1 1 calc R . .
C24 C 0.08998(18) 0.2004(3) 0.10358(16) 0.0522(8) Uani 1 1 d . . .
H24A H 0.0620 0.2300 0.0651 0.063 Uiso 1 1 calc R . .
C25 C 0.16971(18) 0.2462(3) 0.11075(15) 0.0473(7) Uani 1 1 d . . .
H25A H 0.1689 0.3291 0.1108 0.057 Uiso 1 1 calc R . .
H25B H 0.1944 0.2210 0.0762 0.057 Uiso 1 1 calc R . .
C26 C 0.10890(15) -0.1741(3) 0.20650(13) 0.0394(6) Uani 1 1 d . . .
H26A H 0.0858 -0.1348 0.2358 0.047 Uiso 1 1 calc R . .
C27 C 0.11266(15) -0.2928(3) 0.21068(12) 0.0387(6) Uani 1 1 d . . .
C28 C 0.07806(19) -0.3569(3) 0.26000(14) 0.0511(8) Uani 1 1 d . . .
H28A H 0.0718 -0.4357 0.2483 0.077 Uiso 1 1 calc R . .
H28B H 0.0301 -0.3243 0.2641 0.077 Uiso 1 1 calc R . .
H28C H 0.1103 -0.3513 0.2988 0.077 Uiso 1 1 calc R . .
C29 C 0.14887(15) -0.3503(2) 0.16815(12) 0.0350(6) Uani 1 1 d . . .
H29A H 0.1540 -0.4292 0.1712 0.042 Uiso 1 1 calc R . .
C30 C 0.18290(14) -0.3542(2) 0.00703(11) 0.0279(5) Uani 1 1 d . . .
C31 C 0.21239(13) -0.2843(2) -0.03551(11) 0.0257(5) Uani 1 1 d . . .
C32 C 0.19236(13) -0.2959(2) -0.10000(11) 0.0266(5) Uani 1 1 d . . .
C33 C 0.23392(14) -0.2342(2) -0.14707(11) 0.0273(5) Uani 1 1 d . . .
C34 C 0.31856(14) -0.2629(2) -0.13488(11) 0.0341(6) Uani 1 1 d . . .
H34A H 0.3385 -0.2409 -0.0929 0.041 Uiso 1 1 calc R . .
H34B H 0.3254 -0.3447 -0.1388 0.041 Uiso 1 1 calc R . .
C35 C 0.22340(17) -0.1039(2) -0.14421(12) 0.0370(6) Uani 1 1 d . . .
H35A H 0.1705 -0.0856 -0.1536 0.044 Uiso 1 1 calc R . .
H35B H 0.2410 -0.0770 -0.1026 0.044 Uiso 1 1 calc R . .
C36 C 0.20547(15) -0.2712(2) -0.21435(11) 0.0311(5) Uani 1 1 d . . .
H36A H 0.2110 -0.3533 -0.2180 0.037 Uiso 1 1 calc R . .
H36B H 0.1526 -0.2530 -0.2240 0.037 Uiso 1 1 calc R . .
C37 C 0.24882(16) -0.2116(2) -0.26096(12) 0.0385(6) Uani 1 1 d . . .
H37A H 0.2295 -0.2375 -0.3029 0.046 Uiso 1 1 calc R . .
C38 C 0.2376(2) -0.0827(2) -0.25677(13) 0.0478(8) Uani 1 1 d . . .
H38A H 0.1848 -0.0642 -0.2668 0.057 Uiso 1 1 calc R . .
H38B H 0.2648 -0.0439 -0.2861 0.057 Uiso 1 1 calc R . .
C39 C 0.2666(2) -0.0434(2) -0.19042(13) 0.0480(8) Uani 1 1 d . . .
H39A H 0.2598 0.0394 -0.1873 0.058 Uiso 1 1 calc R . .
C40 C 0.3498(2) -0.0721(3) -0.17574(14) 0.0561(9) Uani 1 1 d . . .
H40A H 0.3775 -0.0323 -0.2044 0.067 Uiso 1 1 calc R . .
H40B H 0.3687 -0.0468 -0.1341 0.067 Uiso 1 1 calc R . .
C41 C 0.36149(16) -0.2001(3) -0.18094(13) 0.0476(8) Uani 1 1 d . . .
H41A H 0.4151 -0.2176 -0.1716 0.057 Uiso 1 1 calc R . .
C42 C 0.33202(17) -0.2398(3) -0.24723(13) 0.0477(7) Uani 1 1 d . . .
H42A H 0.3592 -0.2014 -0.2767 0.057 Uiso 1 1 calc R . .
H42B H 0.3395 -0.3214 -0.2509 0.057 Uiso 1 1 calc R . .
C43 C 0.13444(14) -0.3733(2) -0.11929(12) 0.0305(5) Uani 1 1 d . . .
H43A H 0.1189 -0.3820 -0.1616 0.037 Uiso 1 1 calc R . .
C44 C 0.09897(14) -0.4379(2) -0.07791(13) 0.0335(5) Uani 1 1 d . . .
C45 C 0.03573(16) -0.5193(3) -0.10073(14) 0.0454(7) Uani 1 1 d . . .
H45A H 0.0383 -0.5849 -0.0741 0.068 Uiso 1 1 calc R . .
H45B H 0.0403 -0.5430 -0.1422 0.068 Uiso 1 1 calc R . .
H45C H -0.0115 -0.4814 -0.1003 0.068 Uiso 1 1 calc R . .
C46 C 0.12535(13) -0.4292(2) -0.01546(12) 0.0307(5) Uani 1 1 d . . .
H46A H 0.1041 -0.4748 0.0124 0.037 Uiso 1 1 calc R . .
C47 C 0.38583(15) 0.0749(2) 0.05774(12) 0.0305(5) Uani 1 1 d . . .
C48 C 0.07791(19) 0.1331(3) -0.09525(19) 0.0642(10) Uani 1 1 d . . .
H48A H 0.0754 0.0626 -0.1179 0.096 Uiso 1 1 calc R . .
H48B H 0.0623 0.1948 -0.1231 0.096 Uiso 1 1 calc R . .
H48C H 0.0455 0.1290 -0.0638 0.096 Uiso 1 1 calc R . .
C49 C 0.15746(16) 0.1535(2) -0.06524(13) 0.0405(6) Uani 1 1 d . . .
C50 C 0.19073(16) 0.2585(2) -0.07290(13) 0.0398(6) Uani 1 1 d . . .
H50A H 0.1620 0.3121 -0.0971 0.048 Uiso 1 1 calc R . .
C51 C 0.26306(15) 0.2917(2) -0.04790(11) 0.0326(5) Uani 1 1 d . . .
C52 C 0.28899(17) 0.4105(2) -0.06176(13) 0.0372(6) Uani 1 1 d . . .
H52A H 0.3361 0.4260 -0.0367 0.056 Uiso 1 1 calc R . .
H52B H 0.2524 0.4652 -0.0526 0.056 Uiso 1 1 calc R . .
H52C H 0.2950 0.4157 -0.1048 0.056 Uiso 1 1 calc R . .

loop_
_atom_site_aniso_label
_atom_site_aniso_U_11
_atom_site_aniso_U_22
_atom_site_aniso_U_33
_atom_site_aniso_U_23
_atom_site_aniso_U_13
_atom_site_aniso_U_12
Rh1 0.03266(11) 0.01921(10) 0.02758(10) 0.00150(7) 0.00630(7) -0.00173(8)
P1 0.0271(3) 0.0194(3) 0.0246(3) 0.0005(2) 0.0060(2) -0.0018(2)
O1 0.0303(8) 0.0185(8) 0.0247(8) -0.0004(6) 0.0056(6) -0.0008(6)
C1 0.0335(13) 0.0205(12) 0.0308(12) 0.0031(9) 0.0083(10) -0.0068(10)
O2 0.0285(9) 0.0277(9) 0.0295(8) 0.0035(7) 0.0085(7) 0.0001(7)
C2 0.0350(13) 0.0234(12) 0.0228(11) 0.0005(9) 0.0059(9) -0.0020(10)
O3 0.0321(9) 0.0237(8) 0.0241(8) -0.0026(6) 0.0052(7) -0.0064(7)
C3 0.0328(12) 0.0191(11) 0.0236(11) 0.0014(9) 0.0063(9) 0.0011(9)
O4 0.0401(11) 0.0320(10) 0.0503(12) 0.0022(9) -0.0026(9) -0.0078(8)
C4 0.0338(13) 0.0254(12) 0.0277(12) 0.0013(10) 0.0070(10) 0.0002(10)
O5 0.0391(10) 0.0268(9) 0.0402(10) 0.0021(8) 0.0004(8) -0.0020(8)
C5 0.0272(12) 0.0308(14) 0.0428(14) 0.0031(11) 0.0070(10) -0.0009(10)
O6 0.0392(10) 0.0224(9) 0.0351(9) 0.0044(7) 0.0047(8) -0.0016(7)
C6 0.0455(16) 0.0385(16) 0.0445(15) -0.0009(12) 0.0233(13) -0.0012(13)
C7 0.0386(14) 0.0326(14) 0.0332(13) 0.0030(11) 0.0001(11) -0.0124(11)
C8 0.0322(16) 0.0461(19) 0.097(3) 0.0041(19) 0.0036(16) -0.0024(14)
C9 0.0376(14) 0.0307(14) 0.0400(14) 0.0000(11) 0.0041(11) 0.0064(11)
C10 0.0497(16) 0.0224(13) 0.0380(14) -0.0006(11) -0.0006(12) 0.0045(11)
C11 0.064(2) 0.0292(16) 0.075(2) -0.0016(15) -0.0048(18) 0.0134(15)
C12 0.0451(15) 0.0222(12) 0.0315(13) 0.0017(10) 0.0032(11) -0.0042(11)
C13 0.0285(12) 0.0321(13) 0.0268(12) 0.0018(10) 0.0056(9) -0.0049(10)
C14 0.0251(11) 0.0309(13) 0.0292(12) 0.0050(10) 0.0075(9) -0.0025(10)
C15 0.0277(12) 0.0362(14) 0.0354(13) 0.0033(11) 0.0078(10) 0.0023(11)
C16 0.0350(14) 0.0366(15) 0.0411(14) 0.0009(12) 0.0155(11) 0.0089(11)
C17 0.0311(14) 0.0413(16) 0.0563(18) 0.0049(14) 0.0021(12) 0.0015(12)
C18 0.071(2) 0.0494(19) 0.058(2) 0.0042(16) 0.0350(17) 0.0227(17)
C19 0.0376(14) 0.0350(15) 0.0354(13) -0.0080(11) 0.0023(11) 0.0056(11)
C20 0.0556(19) 0.0361(16) 0.0530(18) -0.0113(14) 0.0032(14) 0.0032(14)
C21 0.116(4) 0.044(2) 0.053(2) -0.0129(16) 0.015(2) 0.022(2)
C22 0.102(3) 0.055(2) 0.070(2) 0.0034(19) 0.047(2) 0.038(2)
C23 0.066(2) 0.053(2) 0.107(3) 0.007(2) 0.036(2) 0.0282(19)
C24 0.0496(18) 0.0420(18) 0.063(2) 0.0129(15) 0.0024(15) 0.0134(14)
C25 0.0571(19) 0.0293(15) 0.0576(19) -0.0021(13) 0.0154(15) 0.0029(13)
C26 0.0363(14) 0.0476(17) 0.0372(14) 0.0009(12) 0.0157(11) -0.0003(12)
C27 0.0374(14) 0.0447(17) 0.0358(14) 0.0061(12) 0.0115(11) -0.0059(12)
C28 0.060(2) 0.054(2) 0.0444(16) 0.0073(14) 0.0247(15) -0.0104(16)
C29 0.0385(14) 0.0349(14) 0.0326(13) 0.0057(11) 0.0082(11) -0.0083(11)
C30 0.0299(12) 0.0232(12) 0.0313(12) 0.0001(10) 0.0063(10) -0.0020(10)
C31 0.0261(12) 0.0206(11) 0.0302(11) -0.0018(9) 0.0029(9) -0.0030(9)
C32 0.0278(12) 0.0223(12) 0.0293(12) -0.0007(9) 0.0025(9) 0.0005(9)
C33 0.0337(13) 0.0225(12) 0.0251(11) -0.0003(9) 0.0015(9) -0.0026(10)
C34 0.0313(13) 0.0421(15) 0.0291(12) 0.0023(11) 0.0050(10) -0.0033(11)
C35 0.0582(18) 0.0240(12) 0.0275(12) 0.0005(10) 0.0017(12) 0.0008(12)
C36 0.0392(14) 0.0264(13) 0.0272(12) -0.0018(10) 0.0023(10) -0.0041(11)
C37 0.0522(17) 0.0370(15) 0.0255(13) -0.0018(11) 0.0031(11) -0.0120(13)
C38 0.076(2) 0.0360(16) 0.0295(14) 0.0065(12) 0.0011(14) -0.0122(15)
C39 0.085(2) 0.0256(14) 0.0318(14) 0.0020(11) 0.0033(14) -0.0164(14)
C40 0.074(2) 0.063(2) 0.0314(14) 0.0032(14) 0.0047(14) -0.0428(18)
C41 0.0345(15) 0.074(2) 0.0348(14) 0.0010(15) 0.0078(11) -0.0149(15)
C42 0.0489(18) 0.061(2) 0.0349(15) -0.0006(14) 0.0139(13) -0.0120(15)
C43 0.0296(12) 0.0296(13) 0.0313(12) 0.0002(10) 0.0005(10) -0.0017(10)
C44 0.0266(12) 0.0312(13) 0.0422(14) -0.0005(11) 0.0029(10) -0.0047(10)
C45 0.0366(15) 0.0467(17) 0.0510(17) 0.0012(14) -0.0010(13) -0.0165(13)
C46 0.0260(12) 0.0292(13) 0.0379(13) 0.0021(11) 0.0079(10) -0.0057(10)
C47 0.0408(15) 0.0192(12) 0.0328(13) 0.0037(10) 0.0097(11) -0.0027(10)
C48 0.0475(19) 0.050(2) 0.086(3) 0.0054(19) -0.0217(18) -0.0074(16)
C49 0.0430(16) 0.0362(15) 0.0400(15) -0.0008(12) -0.0029(12) 0.0011(12)
C50 0.0460(16) 0.0294(14) 0.0411(15) 0.0055(12) -0.0043(12) 0.0032(12)
C51 0.0445(15) 0.0260(13) 0.0286(12) -0.0005(10) 0.0097(11) 0.0018(11)
C52 0.0491(16) 0.0253(13) 0.0384(14) 0.0058(11) 0.0102(12) 0.0026(11)

loop_
_atom_type_symbol
_atom_type_description
_atom_type_scat_dispersion_real
_atom_type_scat_dispersion_imag
_atom_type_scat_source
C C 0.0033 0.0016 'International Tables Vol C Tables 4.2.6.8 and 6.1.1.4'
H H 0.0000 0.0000 'International Tables Vol C Tables 4.2.6.8 and 6.1.1.4'
O O 0.0106 0.0060 'International Tables Vol C Tables 4.2.6.8 and 6.1.1.4'
P P 0.1023 0.0942 'International Tables Vol C Tables 4.2.6.8 and 6.1.1.4'
Rh Rh -1.1178 0.9187 'International Tables Vol C Tables 4.2.6.8 and 6.1.1.4'

loop_
_geom_angle_atom_site_label_1
_geom_angle_atom_site_label_2
_geom_angle_atom_site_label_3
_geom_angle
_geom_angle_site_symmetry_1
_geom_angle_site_symmetry_3
_geom_angle_publ_flag
C47 Rh1 O5 174.69(9) . . ?
C47 Rh1 O6 85.75(9) . . ?
O5 Rh1 O6 90.01(7) . . ?
C47 Rh1 P1 95.78(7) . . ?
O5 Rh1 P1 88.45(5) . . ?
O6 Rh1 P1 178.44(5) . . ?
O2 P1 O1 104.11(9) . . ?
O2 P1 O3 105.21(9) . . ?
O1 P1 O3 102.01(9) . . ?
O2 P1 Rh1 109.64(7) . . ?
O1 P1 Rh1 119.77(6) . . ?
O3 P1 Rh1 114.67(6) . . ?
C3 O1 P1 127.41(14) . . ?
C13 C1 C30 116.2(2) . . ?
C13 C1 C2 116.1(2) . . ?
C30 C1 C2 114.64(19) . . ?
C14 O2 P1 129.94(15) . . ?
C3 C2 C12 117.9(2) . . ?
C3 C2 C1 127.1(2) . . ?
C12 C2 C1 114.9(2) . . ?
C31 O3 P1 130.75(15) . . ?
C2 C3 O1 120.7(2) . . ?
C2 C3 C4 122.4(2) . . ?
O1 C3 C4 116.9(2) . . ?
C9 C4 C3 116.2(2) . . ?
C9 C4 C5 120.6(2) . . ?
C3 C4 C5 123.1(2) . . ?
C49 O5 Rh1 125.38(18) . . ?
C7 C5 C8 105.9(2) . . ?
C7 C5 C4 112.5(2) . . ?
C8 C5 C4 111.9(2) . . ?
C7 C5 C6 112.5(2) . . ?
C8 C5 C6 106.3(2) . . ?
C4 C5 C6 107.6(2) . . ?
C51 O6 Rh1 125.78(17) . . ?
C10 C9 C4 123.3(3) . . ?
C12 C10 C9 118.3(2) . . ?
C12 C10 C11 120.6(3) . . ?
C9 C10 C11 121.1(3) . . ?
C10 C12 C2 121.8(2) . . ?
C14 C13 C29 118.6(2) . . ?
C14 C13 C1 124.8(2) . . ?
C29 C13 C1 116.6(2) . . ?
C13 C14 O2 118.5(2) . . ?
C13 C14 C15 122.6(2) . . ?
O2 C14 C15 118.7(2) . . ?
C26 C15 C14 115.4(2) . . ?
C26 C15 C16 120.9(2) . . ?
C14 C15 C16 123.7(2) . . ?
C15 C16 C17 112.4(2) . . ?
C15 C16 C19 110.9(2) . . ?
C17 C16 C19 108.6(2) . . ?
C15 C16 C18 110.6(2) . . ?
C17 C16 C18 108.0(2) . . ?
C19 C16 C18 106.2(3) . . ?
C16 C17 C24 110.3(3) . . ?
C22 C18 C16 110.8(3) . . ?
C20 C19 C16 111.5(2) . . ?
C25 C20 C21 109.9(3) . . ?
C25 C20 C19 109.2(2) . . ?
C21 C20 C19 109.3(3) . . ?
C22 C21 C20 108.8(3) . . ?
C21 C22 C23 109.8(3) . . ?
C21 C22 C18 111.1(3) . . ?
C23 C22 C18 109.2(4) . . ?
C22 C23 C24 109.4(3) . . ?
C25 C24 C23 109.6(3) . . ?
C25 C24 C17 109.5(2) . . ?
C23 C24 C17 109.8(3) . . ?
C24 C25 C20 109.4(3) . . ?
C27 C26 C15 123.9(3) . . ?
C29 C27 C26 117.8(2) . . ?
C29 C27 C28 120.9(3) . . ?
C26 C27 C28 121.3(3) . . ?
C27 C29 C13 121.6(3) . . ?
C31 C30 C46 117.9(2) . . ?
C31 C30 C1 125.1(2) . . ?
C46 C30 C1 116.5(2) . . ?
C30 C31 O3 119.5(2) . . ?
C30 C31 C32 122.5(2) . . ?
O3 C31 C32 117.8(2) . . ?
C43 C32 C31 116.1(2) . . ?
C43 C32 C33 121.1(2) . . ?
C31 C32 C33 122.7(2) . . ?
C32 C33 C35 111.5(2) . . ?
C32 C33 C36 111.93(19) . . ?
C35 C33 C36 106.83(19) . . ?
C32 C33 C34 110.04(19) . . ?
C35 C33 C34 109.4(2) . . ?
C36 C33 C34 107.0(2) . . ?
C41 C34 C33 110.8(2) . . ?
C39 C35 C33 110.9(2) . . ?
C37 C36 C33 111.6(2) . . ?
C42 C37 C38 109.7(3) . . ?
C42 C37 C36 110.4(2) . . ?
C38 C37 C36 109.1(2) . . ?
C37 C38 C39 108.7(2) . . ?
C40 C39 C35 109.5(2) . . ?
C40 C39 C38 109.2(3) . . ?
C35 C39 C38 110.0(2) . . ?
C41 C40 C39 110.1(2) . . ?
C40 C41 C34 109.7(3) . . ?
C40 C41 C42 109.5(3) . . ?
C34 C41 C42 109.2(2) . . ?
C37 C42 C41 108.8(2) . . ?
C44 C43 C32 123.0(2) . . ?
C46 C44 C43 118.0(2) . . ?
C46 C44 C45 120.7(2) . . ?
C43 C44 C45 121.2(2) . . ?
C44 C46 C30 122.1(2) . . ?
O4 C47 Rh1 171.5(2) . . ?
O5 C49 C50 126.7(3) . . ?
O5 C49 C48 114.1(3) . . ?
C50 C49 C48 119.2(3) . . ?
C49 C50 C51 126.5(3) . . ?
O6 C51 C50 125.6(2) . . ?
O6 C51 C52 116.0(2) . . ?
C50 C51 C52 118.4(2) . . ?

loop_
_geom_bond_atom_site_label_1
_geom_bond_atom_site_label_2
_geom_bond_distance
_geom_bond_site_symmetry_2
_geom_bond_publ_flag
Rh1 C47 1.822(3) . ?
Rh1 O5 2.0364(19) . ?
Rh1 O6 2.0660(17) . ?
Rh1 P1 2.2007(6) . ?
P1 O2 1.5987(17) . ?
P1 O1 1.5996(17) . ?
P1 O3 1.6051(16) . ?
O1 C3 1.409(3) . ?
C1 C13 1.517(3) . ?
C1 C30 1.530(3) . ?
C1 C2 1.533(3) . ?
O2 C14 1.405(3) . ?
C2 C3 1.386(3) . ?
C2 C12 1.404(3) . ?
O3 C31 1.399(3) . ?
C3 C4 1.418(3) . ?
O4 C47 1.144(3) . ?
C4 C9 1.391(3) . ?
C4 C5 1.536(3) . ?
O5 C49 1.277(3) . ?
C5 C7 1.535(4) . ?
C5 C8 1.536(4) . ?
C5 C6 1.544(4) . ?
O6 C51 1.266(3) . ?
C9 C10 1.386(4) . ?
C10 C12 1.379(4) . ?
C10 C11 1.516(4) . ?
C13 C14 1.386(4) . ?
C13 C29 1.397(3) . ?
C14 C15 1.411(4) . ?
C15 C26 1.398(4) . ?
C15 C16 1.532(4) . ?
C16 C17 1.540(4) . ?
C16 C19 1.544(4) . ?
C16 C18 1.554(4) . ?
C17 C24 1.541(4) . ?
C18 C22 1.530(5) . ?
C19 C20 1.539(4) . ?
C20 C25 1.523(4) . ?
C20 C21 1.526(5) . ?
C21 C22 1.508(6) . ?
C22 C23 1.510(5) . ?
C23 C24 1.530(5) . ?
C24 C25 1.520(4) . ?
C26 C27 1.394(4) . ?
C27 C29 1.378(4) . ?
C27 C28 1.512(4) . ?
C30 C31 1.394(3) . ?
C30 C46 1.395(3) . ?
C31 C32 1.408(3) . ?
C32 C43 1.402(3) . ?
C32 C33 1.531(3) . ?
C33 C35 1.539(3) . ?
C33 C36 1.546(3) . ?
C33 C34 1.547(3) . ?
C34 C41 1.535(4) . ?
C35 C39 1.528(4) . ?
C36 C37 1.531(4) . ?
C37 C42 1.523(4) . ?
C37 C38 1.526(4) . ?
C38 C39 1.538(4) . ?
C39 C40 1.525(5) . ?
C40 C41 1.520(5) . ?
C41 C42 1.540(4) . ?
C43 C44 1.396(4) . ?
C44 C46 1.381(4) . ?
C44 C45 1.514(4) . ?
C48 C49 1.509(4) . ?
C49 C50 1.387(4) . ?
C50 C51 1.396(4) . ?
C51 C52 1.510(4) . ?
